data_7118980
loop_
_publ_author_name
'Tek Long Chan'
'Zuowei Xie'

_publ_section_title
;
 The synthesis, structure and reactivity of an imine-stabilized
 carboranylphosphorus(I) compound
;
_journal_name_full Chem.Commun.
_journal_page_first 7280
_journal_volume 52
_journal_year 2016
_chemical_formula_sum 'C19 H36 B10 Cl2 N P'
_chemical_formula_weight 488.46
_chemical_name_systematic
; 
 ? 
;
_space_group_IT_number 14
_symmetry_cell_setting monoclinic
_symmetry_space_group_name_Hall '-P 2ybc'
_symmetry_space_group_name_H-M 'P 1 21/c 1'
_atom_sites_solution_hydrogens geom
_atom_sites_solution_primary direct
_atom_sites_solution_secondary difmap
_audit_creation_method SHELXL-97
_audit_update_record
;
2016-03-09 deposited with the CCDC.
2016-05-10 downloaded from the CCDC.
;
_cell_angle_alpha 90.00
_cell_angle_beta 101.765(2)
_cell_angle_gamma 90.00
_cell_formula_units_Z 4
_cell_length_a 9.8778(4)
_cell_length_b 19.2098(8)
_cell_length_c 16.2304(6)
_cell_measurement_reflns_used 249
_cell_measurement_temperature 296(2)
_cell_measurement_theta_max 15
_cell_measurement_theta_min 15
_cell_volume 3015.0(2)
_computing_cell_refinement 'BRUKER KAPPA APEXII DUO DIFFRACTOMETER'
_computing_data_collection 'BRUKER KAPPA APEXII DUO DIFFRACTOMETER'
_computing_data_reduction 'BRUKER KAPPA APEXII DUO DIFFRACTOMETER'
_computing_molecular_graphics 'SIEMENS SHELXTL'
_computing_publication_material 'SIEMENS SHELXTL'
_computing_structure_refinement 'SHELXL-97 (Sheldrick, 2008)'
_computing_structure_solution 'SHELXS-97 (Sheldrick, 2008)'
_diffrn_ambient_temperature 296(2)
_diffrn_measured_fraction_theta_full 0.999
_diffrn_measured_fraction_theta_max 0.999
_diffrn_measurement_device_type 'BRUKER KAPPA APEXII DUO DIFFRACTOMETER'
_diffrn_measurement_method 'PHI & OMEGA SCAN'
_diffrn_radiation_monochromator graphite
_diffrn_radiation_source 'fine-focus sealed tube'
_diffrn_radiation_type MoK\a
_diffrn_radiation_wavelength 0.71073
_diffrn_reflns_av_R_equivalents 0.0290
_diffrn_reflns_av_sigmaI/netI 0.0153
_diffrn_reflns_limit_h_max 11
_diffrn_reflns_limit_h_min -11
_diffrn_reflns_limit_k_max 22
_diffrn_reflns_limit_k_min -22
_diffrn_reflns_limit_l_max 19
_diffrn_reflns_limit_l_min -19
_diffrn_reflns_number 52784
_diffrn_reflns_theta_full 25.25
_diffrn_reflns_theta_max 25.25
_diffrn_reflns_theta_min 1.66
_exptl_absorpt_coefficient_mu 0.278
_exptl_absorpt_correction_T_max 0.7456
_exptl_absorpt_correction_T_min 0.6833
_exptl_absorpt_correction_type multi-scan
_exptl_crystal_colour colourless
_exptl_crystal_density_diffrn 1.076
_exptl_crystal_density_method 'not measured'
_exptl_crystal_description block
_exptl_crystal_F_000 1024
_exptl_crystal_size_max 0.40
_exptl_crystal_size_mid 0.30
_exptl_crystal_size_min 0.20
_platon_squeeze_details
;
;
_refine_diff_density_max 0.244
_refine_diff_density_min -0.239
_refine_diff_density_rms 0.034
_refine_ls_extinction_method none
_refine_ls_goodness_of_fit_ref 1.077
_refine_ls_hydrogen_treatment riding
_refine_ls_matrix_type full
_refine_ls_number_parameters 298
_refine_ls_number_reflns 5450
_refine_ls_number_restraints 0
_refine_ls_restrained_S_all 1.077
_refine_ls_R_factor_all 0.0470
_refine_ls_R_factor_gt 0.0378
_refine_ls_shift/su_max 0.001
_refine_ls_shift/su_mean 0.000
_refine_ls_structure_factor_coef Fsqd
_refine_ls_weighting_details 'calc w=1/[\s^2^(Fo^2^)+(0.0558P)^2^+0.7204P] where P=(Fo^2^+2Fc^2^)/3'
_refine_ls_weighting_scheme calc
_refine_ls_wR_factor_gt 0.1040
_refine_ls_wR_factor_ref 0.1085
_reflns_number_gt 4545
_reflns_number_total 5450
_reflns_threshold_expression >2sigma(I)
_cod_data_source_file c6cc03368g2.cif
_cod_data_source_block 2
_cod_original_sg_symbol_H-M P2(1)/c
_cod_database_code 7118980

loop_
_symmetry_equiv_pos_as_xyz
'x, y, z'
'-x, y+1/2, -z+1/2'
'-x, -y, -z'
'x, -y-1/2, z-1/2'

loop_
_atom_site_label
_atom_site_type_symbol
_atom_site_fract_x
_atom_site_fract_y
_atom_site_fract_z
_atom_site_U_iso_or_equiv
_atom_site_adp_type
_atom_site_occupancy
_atom_site_symmetry_multiplicity
_atom_site_calc_flag
_atom_site_refinement_flags
_atom_site_disorder_assembly
_atom_site_disorder_group
P1 P 0.61225(5) 0.15148(2) 0.86025(3) 0.04628(13) Uani 1 1 d . . .
Cl1 Cl 0.63659(6) 0.18282(3) 0.98806(3) 0.07447(18) Uani 1 1 d . . .
Cl2 Cl 0.44868(5) 0.21591(3) 0.81586(3) 0.06064(15) Uani 1 1 d . . .
N1 N 0.60441(12) 0.11797(7) 0.71945(8) 0.0355(3) Uani 1 1 d . . .
C1 C 0.81526(15) 0.17516(8) 0.74662(9) 0.0368(3) Uani 1 1 d . . .
C2 C 0.76208(16) 0.20234(8) 0.83506(9) 0.0392(4) Uani 1 1 d . . .
C11 C 0.72050(15) 0.11955(8) 0.69721(9) 0.0364(3) Uani 1 1 d . . .
C12 C 0.77378(18) 0.07161(10) 0.63396(11) 0.0494(4) Uani 1 1 d . . .
C13 C 0.8750(2) 0.01921(11) 0.68603(15) 0.0672(6) Uani 1 1 d . . .
H13A H 0.8289 -0.0056 0.7236 0.101 Uiso 1 1 calc R . .
H13B H 0.9530 0.0438 0.7180 0.101 Uiso 1 1 calc R . .
H13C H 0.9063 -0.0132 0.6488 0.101 Uiso 1 1 calc R . .
C14 C 0.8453(2) 0.11229(12) 0.57353(12) 0.0668(6) Uani 1 1 d . . .
H14A H 0.7812 0.1447 0.5418 0.100 Uiso 1 1 calc R . .
H14B H 0.8766 0.0805 0.5358 0.100 Uiso 1 1 calc R . .
H14C H 0.9231 0.1372 0.6052 0.100 Uiso 1 1 calc R . .
C15 C 0.6565(2) 0.02988(12) 0.57882(13) 0.0657(6) Uani 1 1 d . . .
H15A H 0.5917 0.0614 0.5459 0.099 Uiso 1 1 calc R . .
H15B H 0.6103 0.0024 0.6141 0.099 Uiso 1 1 calc R . .
H15C H 0.6944 -0.0002 0.5420 0.099 Uiso 1 1 calc R . .
C16 C 0.48126(15) 0.07833(8) 0.68825(10) 0.0386(4) Uani 1 1 d . . .
C17 C 0.37813(16) 0.10912(9) 0.62687(10) 0.0442(4) Uani 1 1 d . . .
C18 C 0.25333(18) 0.07369(11) 0.60303(12) 0.0559(5) Uani 1 1 d . . .
H18A H 0.1833 0.0930 0.5624 0.067 Uiso 1 1 calc R . .
C19 C 0.2316(2) 0.01082(13) 0.63833(14) 0.0678(6) Uani 1 1 d . . .
H19A H 0.1481 -0.0125 0.6210 0.081 Uiso 1 1 calc R . .
C20 C 0.3327(2) -0.01740(11) 0.69888(14) 0.0679(6) Uani 1 1 d . . .
H20A H 0.3161 -0.0598 0.7225 0.081 Uiso 1 1 calc R . .
C21 C 0.46003(19) 0.01498(9) 0.72664(11) 0.0505(4) Uani 1 1 d . . .
C22 C 0.5663(2) -0.02134(11) 0.79416(14) 0.0671(5) Uani 1 1 d . . .
H22A H 0.6502 0.0073 0.8055 0.080 Uiso 1 1 calc R . .
C23 C 0.6047(3) -0.09363(12) 0.7639(2) 0.1008(9) Uani 1 1 d . . .
H23A H 0.6725 -0.1151 0.8073 0.151 Uiso 1 1 calc R . .
H23B H 0.6420 -0.0883 0.7141 0.151 Uiso 1 1 calc R . .
H23C H 0.5235 -0.1223 0.7517 0.151 Uiso 1 1 calc R . .
C24 C 0.5140(3) -0.02862(16) 0.87614(17) 0.1026(9) Uani 1 1 d . . .
H24A H 0.4902 0.0165 0.8944 0.154 Uiso 1 1 calc R . .
H24B H 0.5851 -0.0489 0.9186 0.154 Uiso 1 1 calc R . .
H24C H 0.4338 -0.0581 0.8669 0.154 Uiso 1 1 calc R . .
C25 C 0.3960(2) 0.17754(10) 0.58409(13) 0.0627(5) Uani 1 1 d . . .
H25A H 0.4876 0.1962 0.6089 0.075 Uiso 1 1 calc R . .
C26 C 0.3869(3) 0.16844(14) 0.48886(15) 0.0801(7) Uani 1 1 d . . .
H26A H 0.4570 0.1365 0.4796 0.120 Uiso 1 1 calc R . .
H26B H 0.4007 0.2127 0.4642 0.120 Uiso 1 1 calc R . .
H26C H 0.2975 0.1505 0.4633 0.120 Uiso 1 1 calc R . .
C27 C 0.2869(4) 0.23110(14) 0.59733(17) 0.1063(11) Uani 1 1 d . . .
H27A H 0.2924 0.2379 0.6565 0.159 Uiso 1 1 calc R . .
H27B H 0.1965 0.2144 0.5719 0.159 Uiso 1 1 calc R . .
H27C H 0.3037 0.2745 0.5718 0.159 Uiso 1 1 calc R . .
B3 B 0.90974(19) 0.15163(11) 0.84483(12) 0.0460(4) Uani 1 1 d . . .
H3 H 0.9174 0.0977 0.8683 0.055 Uiso 1 1 calc R . .
B4 B 0.99261(19) 0.18076(11) 0.76279(13) 0.0494(5) Uani 1 1 d . . .
H4 H 1.0570 0.1457 0.7334 0.059 Uiso 1 1 calc R . .
B5 B 0.8845(2) 0.24497(11) 0.70307(13) 0.0474(5) Uani 1 1 d . . .
H5 H 0.8786 0.2515 0.6351 0.057 Uiso 1 1 calc R . .
B6 B 0.73669(19) 0.25631(10) 0.74858(12) 0.0417(4) Uani 1 1 d . . .
H6 H 0.6346 0.2693 0.7103 0.050 Uiso 1 1 calc R . .
B7 B 0.9027(2) 0.22454(12) 0.91218(13) 0.0547(5) Uani 1 1 d . . .
H7 H 0.9086 0.2179 0.9801 0.066 Uiso 1 1 calc R . .
B8 B 1.0488(2) 0.21216(13) 0.86643(15) 0.0598(6) Uani 1 1 d . . .
H8 H 1.1501 0.1974 0.9045 0.072 Uiso 1 1 calc R . .
B9 B 1.0323(2) 0.27013(13) 0.77945(16) 0.0599(6) Uani 1 1 d . . .
H9 H 1.1233 0.2937 0.7611 0.072 Uiso 1 1 calc R . .
B10 B 0.8738(2) 0.31647(12) 0.77074(15) 0.0557(5) Uani 1 1 d . . .
H10 H 0.8615 0.3701 0.7467 0.067 Uiso 1 1 calc R . .
B11 B 0.7933(2) 0.28832(11) 0.85268(13) 0.0491(5) Uani 1 1 d . . .
H11 H 0.7278 0.3228 0.8820 0.059 Uiso 1 1 calc R . .
B12 B 0.9767(2) 0.29679(13) 0.87137(16) 0.0621(6) Uani 1 1 d . . .
H12 H 1.0315 0.3376 0.9127 0.075 Uiso 1 1 calc R . .

loop_
_atom_site_aniso_label
_atom_site_aniso_U_11
_atom_site_aniso_U_22
_atom_site_aniso_U_33
_atom_site_aniso_U_23
_atom_site_aniso_U_13
_atom_site_aniso_U_12
P1 0.0499(3) 0.0511(3) 0.0400(2) -0.00141(19) 0.01409(19) 0.0010(2)
Cl1 0.0836(4) 0.1044(5) 0.0378(2) -0.0042(3) 0.0180(2) 0.0053(3)
Cl2 0.0469(2) 0.0810(4) 0.0548(3) -0.0127(2) 0.0123(2) 0.0133(2)
N1 0.0353(6) 0.0354(7) 0.0354(6) -0.0013(5) 0.0063(5) 0.0000(5)
C1 0.0340(7) 0.0414(8) 0.0348(8) -0.0021(7) 0.0068(6) 0.0034(7)
C2 0.0401(8) 0.0439(9) 0.0320(7) -0.0051(7) 0.0033(6) 0.0043(7)
C11 0.0385(8) 0.0373(8) 0.0327(7) -0.0007(6) 0.0060(6) 0.0028(7)
C12 0.0483(9) 0.0528(10) 0.0503(10) -0.0167(8) 0.0175(8) -0.0010(8)
C13 0.0588(12) 0.0562(12) 0.0898(15) -0.0171(11) 0.0224(11) 0.0126(10)
C14 0.0680(12) 0.0872(15) 0.0526(11) -0.0213(11) 0.0300(10) -0.0115(11)
C15 0.0629(12) 0.0734(14) 0.0650(12) -0.0362(11) 0.0223(10) -0.0061(10)
C16 0.0380(8) 0.0391(9) 0.0408(8) -0.0083(7) 0.0133(6) -0.0043(7)
C17 0.0410(8) 0.0491(10) 0.0423(9) -0.0106(7) 0.0079(7) -0.0011(7)
C18 0.0385(9) 0.0730(13) 0.0555(11) -0.0167(10) 0.0079(8) -0.0038(9)
C19 0.0498(11) 0.0839(16) 0.0737(14) -0.0216(12) 0.0221(10) -0.0296(11)
C20 0.0771(14) 0.0588(12) 0.0745(14) -0.0067(11) 0.0312(12) -0.0284(11)
C21 0.0565(10) 0.0444(10) 0.0544(10) -0.0024(8) 0.0199(8) -0.0075(8)
C22 0.0804(14) 0.0475(11) 0.0724(13) 0.0130(10) 0.0137(11) -0.0053(10)
C23 0.118(2) 0.0448(12) 0.136(2) 0.0126(14) 0.0164(19) 0.0066(14)
C24 0.131(2) 0.098(2) 0.0794(17) 0.0352(15) 0.0231(16) -0.0183(18)
C25 0.0615(12) 0.0527(11) 0.0612(12) 0.0054(10) -0.0170(9) -0.0080(9)
C26 0.0812(15) 0.0893(17) 0.0686(14) 0.0231(13) 0.0126(12) -0.0056(13)
C27 0.160(3) 0.0718(16) 0.0702(16) -0.0077(13) -0.0162(17) 0.0440(18)
B3 0.0406(10) 0.0516(11) 0.0416(10) -0.0019(9) -0.0015(8) 0.0083(9)
B4 0.0345(9) 0.0563(12) 0.0560(12) -0.0058(10) 0.0064(8) 0.0001(9)
B5 0.0453(10) 0.0467(11) 0.0518(11) 0.0012(9) 0.0132(9) -0.0049(9)
B6 0.0449(10) 0.0373(10) 0.0423(10) 0.0000(8) 0.0073(8) 0.0035(8)
B7 0.0501(11) 0.0671(14) 0.0412(10) -0.0110(10) -0.0041(9) 0.0030(10)
B8 0.0402(11) 0.0711(15) 0.0617(13) -0.0118(11) -0.0042(9) -0.0001(10)
B9 0.0445(11) 0.0610(14) 0.0735(15) -0.0107(12) 0.0105(10) -0.0107(10)
B10 0.0545(12) 0.0438(11) 0.0681(14) -0.0075(10) 0.0107(10) -0.0070(10)
B11 0.0482(11) 0.0456(11) 0.0501(11) -0.0143(9) 0.0021(9) -0.0010(9)
B12 0.0500(12) 0.0618(14) 0.0692(14) -0.0201(12) -0.0005(11) -0.0092(10)

loop_
_atom_type_symbol
_atom_type_description
_atom_type_scat_dispersion_real
_atom_type_scat_dispersion_imag
_atom_type_scat_source
C C 0.0033 0.0016 'International Tables Vol C Tables 4.2.6.8 and 6.1.1.4'
H H 0.0000 0.0000 'International Tables Vol C Tables 4.2.6.8 and 6.1.1.4'
B B 0.0013 0.0007 'International Tables Vol C Tables 4.2.6.8 and 6.1.1.4'
N N 0.0061 0.0033 'International Tables Vol C Tables 4.2.6.8 and 6.1.1.4'
P P 0.1023 0.0942 'International Tables Vol C Tables 4.2.6.8 and 6.1.1.4'
Cl Cl 0.1484 0.1585 'International Tables Vol C Tables 4.2.6.8 and 6.1.1.4'

loop_
_geom_angle_atom_site_label_1
_geom_angle_atom_site_label_2
_geom_angle_atom_site_label_3
_geom_angle
_geom_angle_site_symmetry_1
_geom_angle_site_symmetry_3
C2 P1 Cl2 102.03(5) . .
C2 P1 Cl1 97.30(5) . .
Cl2 P1 Cl1 95.53(3) . .
C11 N1 C16 131.35(13) . .
C11 C1 C2 113.13(12) . .
C11 C1 B4 128.08(13) . .
C2 C1 B4 109.31(12) . .
C11 C1 B5 125.37(13) . .
C2 C1 B5 108.84(12) . .
B4 C1 B5 62.39(11) . .
C11 C1 B3 117.09(13) . .
C2 C1 B3 60.49(9) . .
B4 C1 B3 62.35(11) . .
B5 C1 B3 113.32(13) . .
C11 C1 B6 113.92(12) . .
C2 C1 B6 59.82(9) . .
B4 C1 B6 112.59(13) . .
B5 C1 B6 61.75(11) . .
B3 C1 B6 111.97(12) . .
B11 C2 C1 111.30(13) . .
B11 C2 B6 62.72(11) . .
C1 C2 B6 61.15(10) . .
B11 C2 B7 62.86(12) . .
C1 C2 B7 110.23(12) . .
B6 C2 B7 113.90(14) . .
B11 C2 B3 114.30(13) . .
C1 C2 B3 60.52(9) . .
B6 C2 B3 113.13(13) . .
B7 C2 B3 62.25(11) . .
B11 C2 P1 126.33(11) . .
C1 C2 P1 114.40(10) . .
B6 C2 P1 119.88(11) . .
B7 C2 P1 121.50(12) . .
B3 C2 P1 111.82(11) . .
N1 C11 C1 110.96(13) . .
N1 C11 C12 128.48(14) . .
C1 C11 C12 120.45(13) . .
C14 C12 C15 106.50(15) . .
C14 C12 C13 110.51(16) . .
C15 C12 C13 107.81(16) . .
C14 C12 C11 112.57(15) . .
C15 C12 C11 112.24(14) . .
C13 C12 C11 107.14(14) . .
C17 C16 C21 121.94(15) . .
C17 C16 N1 117.83(14) . .
C21 C16 N1 119.73(14) . .
C18 C17 C16 117.71(17) . .
C18 C17 C25 118.44(16) . .
C16 C17 C25 123.83(15) . .
C19 C18 C17 121.28(18) . .
C20 C19 C18 119.81(18) . .
C19 C20 C21 122.42(19) . .
C20 C21 C16 116.79(18) . .
C20 C21 C22 118.18(17) . .
C16 C21 C22 125.01(16) . .
C21 C22 C24 111.2(2) . .
C21 C22 C23 111.2(2) . .
C24 C22 C23 110.0(2) . .
C17 C25 C27 111.5(2) . .
C17 C25 C26 111.94(17) . .
C27 C25 C26 108.53(18) . .
C2 B3 C1 58.99(9) . .
C2 B3 B8 104.60(14) . .
C1 B3 B8 105.07(15) . .
C2 B3 B7 58.57(10) . .
C1 B3 B7 106.09(14) . .
B8 B3 B7 59.47(12) . .
C2 B3 B4 105.08(14) . .
C1 B3 B4 58.45(10) . .
B8 B3 B4 59.35(12) . .
B7 B3 B4 106.92(15) . .
C1 B4 B8 106.20(14) . .
C1 B4 B9 105.72(14) . .
B8 B4 B9 60.42(14) . .
C1 B4 B5 58.81(10) . .
B8 B4 B5 108.57(15) . .
B9 B4 B5 60.09(12) . .
C1 B4 B3 59.20(10) . .
B8 B4 B3 60.05(12) . .
B9 B4 B3 108.09(15) . .
B5 B4 B3 107.86(13) . .
C1 B5 B10 105.68(14) . .
C1 B5 B9 105.30(15) . .
B10 B5 B9 60.16(12) . .
C1 B5 B6 59.77(10) . .
B10 B5 B6 59.42(11) . .
B9 B5 B6 107.70(15) . .
C1 B5 B4 58.80(10) . .
B10 B5 B4 107.67(15) . .
B9 B5 B4 59.57(12) . .
B6 B5 B4 108.08(14) . .
C2 B6 C1 59.03(9) . .
C2 B6 B10 104.51(14) . .
C1 B6 B10 105.28(13) . .
C2 B6 B11 57.87(11) . .
C1 B6 B11 105.75(13) . .
B10 B6 B11 59.93(12) . .
C2 B6 B5 105.62(13) . .
C1 B6 B5 58.48(10) . .
B10 B6 B5 60.18(12) . .
B11 B6 B5 108.12(14) . .
C2 B7 B12 104.89(15) . .
C2 B7 B8 105.53(14) . .
B12 B7 B8 60.72(14) . .
C2 B7 B11 57.77(10) . .
B12 B7 B11 60.40(13) . .
B8 B7 B11 108.74(17) . .
C2 B7 B3 59.19(10) . .
B12 B7 B3 108.48(16) . .
B8 B7 B3 60.05(12) . .
B11 B7 B3 107.60(13) . .
B4 B8 B7 108.71(14) . .
B4 B8 B3 60.60(12) . .
B7 B8 B3 60.48(12) . .
B4 B8 B9 59.86(13) . .
B7 B8 B9 107.36(16) . .
B3 B8 B9 108.09(15) . .
B4 B8 B12 107.65(16) . .
B7 B8 B12 59.39(13) . .
B3 B8 B12 107.77(15) . .
B9 B8 B12 59.49(14) . .
B12 B9 B4 108.23(17) . .
B12 B9 B5 108.34(15) . .
B4 B9 B5 60.33(12) . .
B12 B9 B8 60.37(14) . .
B4 B9 B8 59.71(13) . .
B5 B9 B8 108.20(15) . .
B12 B9 B10 60.18(13) . .
B4 B9 B10 108.00(15) . .
B5 B9 B10 59.82(12) . .
B8 B9 B10 108.22(17) . .
B6 B10 B11 60.50(11) . .
B6 B10 B5 60.40(11) . .
B11 B10 B5 108.74(15) . .
B6 B10 B12 108.63(16) . .
B11 B10 B12 60.30(13) . .
B5 B10 B12 107.99(16) . .
B6 B10 B9 108.38(15) . .
B11 B10 B9 108.08(17) . .
B5 B10 B9 60.03(12) . .
B12 B10 B9 59.54(13) . .
C2 B11 B10 105.41(14) . .
C2 B11 B6 59.41(10) . .
B10 B11 B6 59.57(11) . .
C2 B11 B12 105.17(15) . .
B10 B11 B12 60.17(13) . .
B6 B11 B12 107.79(15) . .
C2 B11 B7 59.36(11) . .
B10 B11 B7 107.58(15) . .
B6 B11 B7 108.41(14) . .
B12 B11 B7 59.18(13) . .
B7 B12 B9 108.28(16) . .
B7 B12 B10 108.05(15) . .
B9 B12 B10 60.28(13) . .
B7 B12 B11 60.42(12) . .
B9 B12 B11 108.05(15) . .
B10 B12 B11 59.53(12) . .
B7 B12 B8 59.89(14) . .
B9 B12 B8 60.14(14) . .
B10 B12 B8 108.11(16) . .
B11 B12 B8 108.10(16) . .

loop_
_geom_bond_atom_site_label_1
_geom_bond_atom_site_label_2
_geom_bond_distance
_geom_bond_site_symmetry_2
P1 C2 1.8866(17) .
P1 Cl2 2.0462(7) .
P1 Cl1 2.1260(6) .
N1 C11 1.2707(19) .
N1 C16 1.4370(19) .
C1 C11 1.534(2) .
C1 C2 1.708(2) .
C1 B4 1.721(2) .
C1 B5 1.721(2) .
C1 B3 1.735(2) .
C1 B6 1.745(2) .
C2 B11 1.694(3) .
C2 B6 1.722(2) .
C2 B7 1.723(2) .
C2 B3 1.734(2) .
C11 C12 1.549(2) .
C12 C14 1.535(3) .
C12 C15 1.537(3) .
C12 C13 1.544(3) .
C16 C17 1.402(2) .
C16 C21 1.402(2) .
C17 C18 1.392(2) .
C17 C25 1.513(3) .
C18 C19 1.372(3) .
C19 C20 1.363(3) .
C20 C21 1.393(3) .
C21 C22 1.523(3) .
C22 C24 1.529(3) .
C22 C23 1.546(3) .
C25 C27 1.536(3) .
C25 C26 1.540(3) .
B3 B8 1.779(3) .
B3 B7 1.787(3) .
B3 B4 1.789(3) .
B4 B8 1.767(3) .
B4 B9 1.769(3) .
B4 B5 1.783(3) .
B5 B10 1.775(3) .
B5 B9 1.779(3) .
B5 B6 1.779(3) .
B6 B10 1.761(3) .
B6 B11 1.778(3) .
B7 B12 1.760(4) .
B7 B8 1.769(3) .
B7 B11 1.782(3) .
B8 B9 1.779(4) .
B8 B12 1.783(3) .
B9 B12 1.768(3) .
B9 B10 1.781(3) .
B10 B11 1.768(3) .
B10 B12 1.779(3) .
B11 B12 1.782(3) .

loop_
_platon_squeeze_void_nr
_platon_squeeze_void_average_x
_platon_squeeze_void_average_y
_platon_squeeze_void_average_z
_platon_squeeze_void_volume
_platon_squeeze_void_count_electrons
1 0.000 0.000 0.000 238.2 48.4
2 0.000 0.500 0.500 238.1 48.6
